data_2208226
loop_
_publ_author_name
'Wei Wang'
'Ning-Ning Pan'
'Bing Zhao'

_publ_section_title
;
 1,3,5-Tris(1-phenyl-1<i>H</i>-tetrazol-5-ylsulfanylmethyl)benzene
;
_journal_coeditor_code YA6277
_journal_issue 2
_journal_name_full 'Acta Crystallographica Section E'
_journal_page_first o603
_journal_page_last o604
_journal_paper_doi 10.1107/S1600536806000936
_journal_volume 62
_journal_year 2006
_chemical_formula_iupac 'C30 H24 N12 S3'
_chemical_formula_moiety 'C30 H24 N12 S3'
_chemical_formula_sum 'C30 H24 N12 S3'
_chemical_formula_weight 648.82
_chemical_melting_point 425
_chemical_name_systematic
;
1,3,5-tris(1-phenyl-1H-tetrazole-5-ylsulfanylmethyl)benzene
;
_space_group_IT_number 2
_symmetry_cell_setting triclinic
_symmetry_space_group_name_Hall '-P 1'
_symmetry_space_group_name_H-M 'P -1'
_atom_sites_solution_hydrogens geom
_atom_sites_solution_primary direct
_atom_sites_solution_secondary difmap
_cell_angle_alpha 68.488(3)
_cell_angle_beta 71.162(3)
_cell_angle_gamma 84.523(3)
_cell_formula_units_Z 2
_cell_length_a 10.0160(19)
_cell_length_b 11.323(2)
_cell_length_c 15.379(3)
_cell_measurement_reflns_used 2083
_cell_measurement_temperature 294(2)
_cell_measurement_theta_max 22.5
_cell_measurement_theta_min 2.3
_cell_volume 1535.2(5)
_computing_cell_refinement SMART
_computing_data_collection 'SMART (Bruker, 1997)'
_computing_data_reduction 'SAINT (Bruker, 1997)'
_computing_molecular_graphics 'SHELXTL (Bruker, 1997)'
_computing_publication_material SHELXTL
_computing_structure_refinement 'SHELXL97 (Sheldrick, 1997)'
_computing_structure_solution 'SHELXS97 (Sheldrick, 1997)'
_diffrn_ambient_temperature 294(2)
_diffrn_measured_fraction_theta_full 0.993
_diffrn_measured_fraction_theta_max 0.993
_diffrn_measurement_device_type 'Bruker SMART CCD area-detector'
_diffrn_measurement_method '\f and \w'
_diffrn_radiation_monochromator graphite
_diffrn_radiation_source 'fine-focus sealed tube'
_diffrn_radiation_type 'Mo K\a'
_diffrn_radiation_wavelength 0.71073
_diffrn_reflns_av_R_equivalents 0.026
_diffrn_reflns_av_sigmaI/netI 0.060
_diffrn_reflns_limit_h_max 11
_diffrn_reflns_limit_h_min -11
_diffrn_reflns_limit_k_max 13
_diffrn_reflns_limit_k_min -11
_diffrn_reflns_limit_l_max 18
_diffrn_reflns_limit_l_min -18
_diffrn_reflns_number 7852
_diffrn_reflns_theta_full 25.0
_diffrn_reflns_theta_max 25.0
_diffrn_reflns_theta_min 2.0
_diffrn_standards_decay_% 0
_diffrn_standards_interval_count 0
_diffrn_standards_interval_time 0
_diffrn_standards_number 0
_exptl_absorpt_coefficient_mu 0.28
_exptl_absorpt_correction_T_max 0.972
_exptl_absorpt_correction_T_min 0.925
_exptl_absorpt_correction_type multi-scan
_exptl_absorpt_process_details '(SADABS; Sheldrick, 1996)'
_exptl_crystal_colour colourless
_exptl_crystal_density_diffrn 1.404
_exptl_crystal_density_method 'not measured'
_exptl_crystal_description block
_exptl_crystal_F_000 672
_exptl_crystal_size_max 0.28
_exptl_crystal_size_mid 0.24
_exptl_crystal_size_min 0.10
_refine_diff_density_max 0.25
_refine_diff_density_min -0.25
_refine_ls_extinction_method none
_refine_ls_goodness_of_fit_ref 1.07
_refine_ls_hydrogen_treatment constr
_refine_ls_matrix_type full
_refine_ls_number_parameters 406
_refine_ls_number_reflns 5403
_refine_ls_number_restraints 0
_refine_ls_restrained_S_all 1.07
_refine_ls_R_factor_all 0.087
_refine_ls_R_factor_gt 0.044
_refine_ls_shift/su_max 0.005
_refine_ls_shift/su_mean 0.001
_refine_ls_structure_factor_coef Fsqd
_refine_ls_weighting_details 'w=1/[\s^2^(Fo^2^)+(0.028P)^2^+0.2486P] where P=(Fo^2^+2Fc^2^)/3'
_refine_ls_weighting_scheme calc
_refine_ls_wR_factor_gt 0.079
_refine_ls_wR_factor_ref 0.094
_reflns_number_gt 3377
_reflns_number_total 5403
_reflns_threshold_expression I>2\s(I)
_cod_data_source_file ya6277.cif
_cod_data_source_block I
_cod_depositor_comments
;
The following automatic conversions were performed:
'_symmetry_cell_setting' value 'Triclinic' changed to 'triclinic'
according to '/home/saulius/struct/CIF-dictionaries/cif_core.dic'
dictionary named 'cif_core.dic' version 2.4.1 from 2010-06-29.

Automatic conversion script
Id: cif_fix_enum 1527 2010-12-29 10:47:43Z saulius 

The following automatic conversions were performed:

'_symmetry_cell_setting' value 'Triclinic' changed to 'triclinic'
according to /home/saulius/struct/CIF-dictionaries/cif_core.dic
dictionary named 'cif_core.dic' version 2.4.1 from 2010-06-29.

Automatic conversion script
Id: cif_fix_values 1715 2011-07-08 13:25:40Z adriana 
;
_cod_database_code 2208226
_cod_database_fobs_code 2208226

loop_
_symmetry_equiv_pos_as_xyz
'x, y, z'
'-x, -y, -z'

loop_
_atom_site_label
_atom_site_fract_x
_atom_site_fract_y
_atom_site_fract_z
_atom_site_U_iso_or_equiv
_atom_site_adp_type
_atom_site_calc_flag
_atom_site_refinement_flags
_atom_site_occupancy
_atom_site_type_symbol
S1 0.08780(8) 0.28478(7) 0.36733(5) 0.0504(2) Uani d . 1 S
S2 0.55027(8) 0.65753(7) 0.16704(6) 0.0531(2) Uani d . 1 S
S3 -0.02785(8) 0.76032(8) 0.08160(5) 0.0520(2) Uani d . 1 S
N1 -0.0689(2) 0.0815(2) 0.39369(15) 0.0453(6) Uani d . 1 N
N2 -0.1820(3) 0.0106(2) 0.46679(18) 0.0526(6) Uani d . 1 N
N3 -0.2225(2) 0.0498(2) 0.54031(17) 0.0501(6) Uani d . 1 N
N4 -0.1353(2) 0.14976(19) 0.51535(15) 0.0369(5) Uani d . 1 N
N5 0.6903(3) 0.4320(3) 0.19254(19) 0.0641(7) Uani d . 1 N
N6 0.7620(3) 0.3611(3) 0.2558(2) 0.0816(9) Uani d . 1 N
N7 0.7597(3) 0.4123(3) 0.3186(2) 0.0722(8) Uani d . 1 N
N8 0.6852(2) 0.5202(2) 0.29746(17) 0.0499(6) Uani d . 1 N
N9 -0.1454(2) 0.8225(2) -0.06588(16) 0.0491(6) Uani d . 1 N
N10 -0.2480(3) 0.9004(3) -0.09320(17) 0.0589(7) Uani d . 1 N
N11 -0.3033(3) 0.9620(2) -0.03475(18) 0.0559(7) Uani d . 1 N
N12 -0.2347(2) 0.9246(2) 0.03487(15) 0.0407(6) Uani d . 1 N
C1 0.2208(3) 0.3905(2) 0.17462(17) 0.0363(6) Uani d . 1 C
C2 0.1284(3) 0.4643(3) 0.12696(18) 0.0393(7) Uani d . 1 C
H2 0.0391 0.4316 0.1409 0.047 Uiso calc R 1 H
C3 0.1670(3) 0.5852(3) 0.05933(17) 0.0382(6) Uani d . 1 C
C4 0.3005(3) 0.6331(2) 0.03989(17) 0.0394(7) Uani d . 1 C
H4 0.3272 0.7147 -0.0054 0.047 Uiso calc R 1 H
C5 0.3944(3) 0.5622(3) 0.08628(17) 0.0366(6) Uani d . 1 C
C6 0.3534(3) 0.4398(2) 0.15338(17) 0.0370(6) Uani d . 1 C
H6 0.4162 0.3906 0.1843 0.044 Uiso calc R 1 H
C7 0.1702(3) 0.2612(2) 0.25130(17) 0.0471(7) Uani d . 1 C
H7A 0.2490 0.2048 0.2554 0.056 Uiso calc R 1 H
H7B 0.1028 0.2241 0.2348 0.056 Uiso calc R 1 H
C8 -0.0423(3) 0.1670(2) 0.42571(18) 0.0359(6) Uani d . 1 C
C9 -0.1483(3) 0.2171(2) 0.58047(18) 0.0348(6) Uani d . 1 C
C10 -0.1505(3) 0.3475(3) 0.54498(19) 0.0435(7) Uani d . 1 C
H10 -0.1459 0.3913 0.4797 0.052 Uiso calc R 1 H
C11 -0.1595(3) 0.4129(3) 0.6063(2) 0.0495(8) Uani d . 1 C
H11 -0.1593 0.5012 0.5823 0.059 Uiso calc R 1 H
C12 -0.1687(3) 0.3477(3) 0.7029(2) 0.0536(8) Uani d . 1 C
H12 -0.1749 0.3919 0.7444 0.064 Uiso calc R 1 H
C13 -0.1689(3) 0.2175(3) 0.7384(2) 0.0591(9) Uani d . 1 C
H13 -0.1766 0.1738 0.8042 0.071 Uiso calc R 1 H
C14 -0.1578(3) 0.1504(3) 0.67724(19) 0.0490(7) Uani d . 1 C
H14 -0.1567 0.0621 0.7010 0.059 Uiso calc R 1 H
C15 0.5367(3) 0.6173(3) 0.06552(19) 0.0509(8) Uani d . 1 C
H15A 0.5552 0.6932 0.0068 0.061 Uiso calc R 1 H
H15B 0.6082 0.5565 0.0526 0.061 Uiso calc R 1 H
C16 0.6438(3) 0.5306(3) 0.2198(2) 0.0465(7) Uani d . 1 C
C17 0.6662(3) 0.6036(3) 0.3514(2) 0.0478(7) Uani d . 1 C
C18 0.5339(3) 0.6382(3) 0.3940(2) 0.0717(10) Uani d . 1 C
H18 0.4553 0.6081 0.3880 0.086 Uiso calc R 1 H
C19 0.5180(4) 0.7184(4) 0.4460(3) 0.0837(11) Uani d . 1 C
H19 0.4287 0.7442 0.4740 0.100 Uiso calc R 1 H
C20 0.6352(5) 0.7600(3) 0.4560(3) 0.0777(11) Uani d . 1 C
H20 0.6250 0.8125 0.4921 0.093 Uiso calc R 1 H
C21 0.7664(4) 0.7240(3) 0.4131(3) 0.0731(10) Uani d . 1 C
H21 0.8453 0.7528 0.4196 0.088 Uiso calc R 1 H
C22 0.7830(3) 0.6461(3) 0.3607(2) 0.0614(9) Uani d . 1 C
H22 0.8727 0.6219 0.3315 0.074 Uiso calc R 1 H
C23 0.0647(3) 0.6640(3) 0.0093(2) 0.0518(8) Uani d . 1 C
H23A -0.0016 0.6095 0.0065 0.062 Uiso calc R 1 H
H23B 0.1149 0.7179 -0.0573 0.062 Uiso calc R 1 H
C24 -0.1389(3) 0.8389(2) 0.01359(19) 0.0397(7) Uani d . 1 C
C25 -0.2785(3) 0.9709(2) 0.11470(19) 0.0424(7) Uani d . 1 C
C26 -0.4189(3) 0.9923(3) 0.1525(2) 0.0627(9) Uani d . 1 C
H26 -0.4853 0.9753 0.1278 0.075 Uiso calc R 1 H
C27 -0.4594(4) 1.0394(3) 0.2276(3) 0.0856(12) Uani d . 1 C
H27 -0.5542 1.0544 0.2538 0.103 Uiso calc R 1 H
C28 -0.3627(5) 1.0646(3) 0.2646(3) 0.0836(12) Uani d . 1 C
H28 -0.3915 1.0969 0.3151 0.100 Uiso calc R 1 H
C29 -0.2227(4) 1.0418(3) 0.2266(2) 0.0712(10) Uani d . 1 C
H29 -0.1567 1.0580 0.2519 0.085 Uiso calc R 1 H
C30 -0.1796(3) 0.9952(3) 0.1512(2) 0.0543(8) Uani d . 1 C
H30 -0.0848 0.9802 0.1252 0.065 Uiso calc R 1 H

loop_
_atom_site_aniso_label
_atom_site_aniso_U_11
_atom_site_aniso_U_22
_atom_site_aniso_U_33
_atom_site_aniso_U_12
_atom_site_aniso_U_13
_atom_site_aniso_U_23
S1 0.0686(5) 0.0476(5) 0.0347(4) -0.0206(4) -0.0063(4) -0.0174(3)
S2 0.0533(5) 0.0590(5) 0.0605(5) 0.0016(4) -0.0261(4) -0.0290(4)
S3 0.0518(5) 0.0704(6) 0.0471(5) 0.0180(4) -0.0270(4) -0.0299(4)
N1 0.0534(16) 0.0452(15) 0.0441(14) -0.0039(12) -0.0170(12) -0.0207(12)
N2 0.0546(16) 0.0492(16) 0.0612(16) -0.0095(13) -0.0154(13) -0.0275(13)
N3 0.0480(15) 0.0470(15) 0.0571(16) -0.0128(12) -0.0098(12) -0.0229(13)
N4 0.0415(14) 0.0348(13) 0.0368(13) -0.0036(10) -0.0115(11) -0.0148(10)
N5 0.0658(18) 0.0673(19) 0.0741(19) 0.0149(15) -0.0293(15) -0.0387(16)
N6 0.082(2) 0.083(2) 0.096(2) 0.0307(18) -0.0389(19) -0.0465(19)
N7 0.071(2) 0.076(2) 0.081(2) 0.0257(16) -0.0371(17) -0.0355(17)
N8 0.0436(15) 0.0606(18) 0.0524(15) 0.0063(13) -0.0192(12) -0.0253(13)
N9 0.0499(15) 0.0621(17) 0.0426(14) 0.0027(13) -0.0221(12) -0.0206(12)
N10 0.0641(18) 0.0711(19) 0.0504(16) 0.0096(15) -0.0315(14) -0.0218(14)
N11 0.0590(17) 0.0609(18) 0.0541(16) 0.0100(13) -0.0324(14) -0.0169(14)
N12 0.0445(14) 0.0420(14) 0.0397(13) -0.0015(11) -0.0195(11) -0.0131(11)
C1 0.0421(17) 0.0380(16) 0.0290(14) -0.0024(13) -0.0048(12) -0.0168(12)
C2 0.0340(16) 0.0519(19) 0.0370(15) -0.0041(13) -0.0074(13) -0.0234(14)
C3 0.0421(17) 0.0472(18) 0.0318(15) 0.0054(14) -0.0150(13) -0.0195(13)
C4 0.0488(18) 0.0364(16) 0.0299(14) -0.0035(14) -0.0078(13) -0.0112(12)
C5 0.0353(16) 0.0478(18) 0.0275(14) -0.0044(13) -0.0054(12) -0.0166(13)
C6 0.0410(17) 0.0427(17) 0.0329(15) 0.0082(13) -0.0145(12) -0.0188(13)
C7 0.060(2) 0.0383(17) 0.0397(16) -0.0013(14) -0.0064(14) -0.0177(13)
C8 0.0471(17) 0.0328(16) 0.0343(15) 0.0003(12) -0.0189(13) -0.0138(12)
C9 0.0322(15) 0.0397(17) 0.0347(15) -0.0047(12) -0.0072(12) -0.0171(13)
C10 0.0482(18) 0.0435(18) 0.0408(16) 0.0003(14) -0.0132(13) -0.0177(14)
C11 0.055(2) 0.0404(18) 0.055(2) -0.0007(14) -0.0106(15) -0.0251(15)
C12 0.054(2) 0.066(2) 0.0493(19) -0.0051(16) -0.0051(15) -0.0376(17)
C13 0.074(2) 0.068(2) 0.0350(17) -0.0096(18) -0.0093(15) -0.0211(16)
C14 0.062(2) 0.0407(18) 0.0412(17) -0.0034(14) -0.0121(15) -0.0134(14)
C15 0.0440(18) 0.069(2) 0.0423(17) -0.0087(15) -0.0101(14) -0.0226(15)
C16 0.0371(17) 0.055(2) 0.0503(18) -0.0047(14) -0.0109(14) -0.0227(15)
C17 0.0453(19) 0.056(2) 0.0467(17) -0.0017(15) -0.0211(15) -0.0166(15)
C18 0.048(2) 0.104(3) 0.091(3) 0.0065(19) -0.0280(19) -0.062(2)
C19 0.071(3) 0.109(3) 0.101(3) 0.020(2) -0.034(2) -0.070(3)
C20 0.107(3) 0.075(3) 0.074(2) -0.007(2) -0.044(2) -0.036(2)
C21 0.072(3) 0.084(3) 0.073(2) -0.023(2) -0.035(2) -0.022(2)
C22 0.048(2) 0.079(2) 0.059(2) -0.0112(17) -0.0210(16) -0.0194(18)
C23 0.057(2) 0.058(2) 0.0490(17) 0.0115(15) -0.0238(15) -0.0252(15)
C24 0.0361(16) 0.0448(18) 0.0388(16) -0.0024(13) -0.0134(13) -0.0134(13)
C25 0.0475(19) 0.0325(16) 0.0443(17) 0.0003(13) -0.0125(14) -0.0119(13)
C26 0.057(2) 0.063(2) 0.078(2) 0.0150(17) -0.0240(18) -0.0373(19)
C27 0.072(3) 0.086(3) 0.099(3) 0.017(2) -0.009(2) -0.053(2)
C28 0.111(4) 0.073(3) 0.069(3) 0.008(2) -0.012(2) -0.044(2)
C29 0.094(3) 0.067(2) 0.064(2) -0.007(2) -0.029(2) -0.0299(19)
C30 0.059(2) 0.057(2) 0.0516(19) -0.0061(16) -0.0185(16) -0.0220(16)

loop_
_atom_type_symbol
_atom_type_description
_atom_type_scat_dispersion_real
_atom_type_scat_dispersion_imag
_atom_type_scat_source
C C 0.0033 0.0016
; International Tables
Vol. C, Tables 4.2.6.8 and 6.1.1.4
;
H H 0.0000 0.0000
; International Tables
Vol. C, Tables 4.2.6.8 and 6.1.1.4
;
N N 0.0061 0.0033
; International Tables
Vol. C, Tables 4.2.6.8 and 6.1.1.4
;
S S 0.1246 0.1234
; International Tables
Vol. C, Tables 4.2.6.8 and 6.1.1.4
;

loop_
_geom_angle_atom_site_label_1
_geom_angle_atom_site_label_2
_geom_angle_atom_site_label_3
_geom_angle
C8 S1 C7 101.39(12)
C16 S2 C15 100.66(14)
C24 S3 C23 99.17(13)
C8 N1 N2 105.4(2)
N3 N2 N1 111.4(2)
N2 N3 N4 105.9(2)
C8 N4 N3 108.4(2)
C8 N4 C9 130.0(2)
N3 N4 C9 121.6(2)
C16 N5 N6 105.5(3)
N7 N6 N5 111.2(3)
N6 N7 N8 106.6(2)
C16 N8 N7 108.0(2)
C16 N8 C17 130.5(3)
N7 N8 C17 121.4(2)
C24 N9 N10 105.4(2)
N11 N10 N9 111.8(2)
N10 N11 N12 106.2(2)
C24 N12 N11 107.2(2)
C24 N12 C25 132.9(2)
N11 N12 C25 119.8(2)
C6 C1 C2 119.0(2)
C6 C1 C7 122.2(2)
C2 C1 C7 118.7(2)
C3 C2 C1 121.1(2)
C3 C2 H2 119.4
C1 C2 H2 119.4
C2 C3 C4 118.7(2)
C2 C3 C23 120.2(2)
C4 C3 C23 121.0(2)
C5 C4 C3 121.5(2)
C5 C4 H4 119.3
C3 C4 H4 119.3
C4 C5 C6 118.6(2)
C4 C5 C15 120.4(2)
C6 C5 C15 121.0(2)
C1 C6 C5 121.0(2)
C1 C6 H6 119.5
C5 C6 H6 119.5
C1 C7 S1 106.64(17)
C1 C7 H7A 110.4
S1 C7 H7A 110.4
C1 C7 H7B 110.4
S1 C7 H7B 110.4
H7A C7 H7B 108.6
N1 C8 N4 108.9(2)
N1 C8 S1 128.1(2)
N4 C8 S1 123.00(19)
C10 C9 C14 121.0(2)
C10 C9 N4 119.4(2)
C14 C9 N4 119.6(2)
C11 C10 C9 119.8(2)
C11 C10 H10 120.1
C9 C10 H10 120.1
C12 C11 C10 119.9(3)
C12 C11 H11 120.1
C10 C11 H11 120.1
C13 C12 C11 120.1(3)
C13 C12 H12 119.9
C11 C12 H12 119.9
C12 C13 C14 120.7(3)
C12 C13 H13 119.7
C14 C13 H13 119.7
C9 C14 C13 118.5(3)
C9 C14 H14 120.7
C13 C14 H14 120.7
C5 C15 S2 112.71(18)
C5 C15 H15A 109.1
S2 C15 H15A 109.1
C5 C15 H15B 109.1
S2 C15 H15B 109.1
H15A C15 H15B 107.8
N5 C16 N8 108.7(3)
N5 C16 S2 128.4(2)
N8 C16 S2 122.9(2)
C18 C17 C22 120.9(3)
C18 C17 N8 120.3(3)
C22 C17 N8 118.7(3)
C17 C18 C19 119.4(3)
C17 C18 H18 120.3
C19 C18 H18 120.3
C20 C19 C18 119.6(4)
C20 C19 H19 120.2
C18 C19 H19 120.2
C21 C20 C19 120.0(3)
C21 C20 H20 120.0
C19 C20 H20 120.0
C22 C21 C20 120.7(3)
C22 C21 H21 119.7
C20 C21 H21 119.7
C21 C22 C17 119.4(3)
C21 C22 H22 120.3
C17 C22 H22 120.3
C3 C23 S3 106.95(17)
C3 C23 H23A 110.3
S3 C23 H23A 110.3
C3 C23 H23B 110.3
S3 C23 H23B 110.3
H23A C23 H23B 108.6
N9 C24 N12 109.4(2)
N9 C24 S3 125.5(2)
N12 C24 S3 125.1(2)
C26 C25 C30 121.0(3)
C26 C25 N12 119.1(3)
C30 C25 N12 119.8(3)
C25 C26 C27 118.6(3)
C25 C26 H26 120.7
C27 C26 H26 120.7
C28 C27 C26 121.2(4)
C28 C27 H27 119.4
C26 C27 H27 119.4
C27 C28 C29 119.5(3)
C27 C28 H28 120.2
C29 C28 H28 120.2
C30 C29 C28 120.4(3)
C30 C29 H29 119.8
C28 C29 H29 119.8
C29 C30 C25 119.3(3)
C29 C30 H30 120.4
C25 C30 H30 120.4

loop_
_geom_bond_atom_site_label_1
_geom_bond_atom_site_label_2
_geom_bond_distance
_geom_bond_publ_flag
S1 C8 1.727(3) yes
S1 C7 1.815(3) yes
S2 C16 1.726(3) yes
S2 C15 1.826(3) yes
S3 C24 1.733(3) yes
S3 C23 1.822(3) yes
N1 C8 1.317(3) ?
N1 N2 1.371(3) ?
N2 N3 1.295(3) ?
N3 N4 1.359(3) ?
N4 C8 1.347(3) ?
N4 C9 1.435(3) ?
N5 C16 1.326(3) ?
N5 N6 1.369(3) ?
N6 N7 1.290(3) ?
N7 N8 1.359(3) ?
N8 C16 1.349(3) ?
N8 C17 1.434(3) ?
N9 C24 1.324(3) ?
N9 N10 1.358(3) ?
N10 N11 1.291(3) ?
N11 N12 1.373(3) ?
N12 C24 1.349(3) ?
N12 C25 1.434(3) ?
C1 C6 1.382(3) ?
C1 C2 1.390(3) ?
C1 C7 1.510(3) ?
C2 C3 1.379(3) ?
C2 H2 0.9300 ?
C3 C4 1.390(3) ?
C3 C23 1.506(3) ?
C4 C5 1.380(3) ?
C4 H4 0.9300 ?
C5 C6 1.393(3) ?
C5 C15 1.501(3) ?
C6 H6 0.9300 ?
C7 H7A 0.9700 ?
C7 H7B 0.9700 ?
C9 C10 1.374(3) ?
C9 C14 1.376(3) ?
C10 C11 1.375(3) ?
C10 H10 0.9300 ?
C11 C12 1.371(4) ?
C11 H11 0.9300 ?
C12 C13 1.372(4) ?
C12 H12 0.9300 ?
C13 C14 1.383(4) ?
C13 H13 0.9300 ?
C14 H14 0.9300 ?
C15 H15A 0.9700 ?
C15 H15B 0.9700 ?
C17 C18 1.366(4) ?
C17 C22 1.373(4) ?
C18 C19 1.383(4) ?
C18 H18 0.9300 ?
C19 C20 1.378(5) ?
C19 H19 0.9300 ?
C20 C21 1.366(5) ?
C20 H20 0.9300 ?
C21 C22 1.364(4) ?
C21 H21 0.9300 ?
C22 H22 0.9300 ?
C23 H23A 0.9700 ?
C23 H23B 0.9700 ?
C25 C26 1.373(4) ?
C25 C30 1.377(4) ?
C26 C27 1.376(4) ?
C26 H26 0.9300 ?
C27 C28 1.367(5) ?
C27 H27 0.9300 ?
C28 C29 1.374(5) ?
C28 H28 0.9300 ?
C29 C30 1.375(4) ?
C29 H29 0.9300 ?
C30 H30 0.9300 ?

loop_
_geom_torsion_atom_site_label_1
_geom_torsion_atom_site_label_2
_geom_torsion_atom_site_label_3
_geom_torsion_atom_site_label_4
_geom_torsion
C8 N1 N2 N3 -0.4(3)
N1 N2 N3 N4 0.5(3)
N2 N3 N4 C8 -0.5(3)
N2 N3 N4 C9 -179.4(2)
C16 N5 N6 N7 0.2(4)
N5 N6 N7 N8 -0.1(4)
N6 N7 N8 C16 0.0(3)
N6 N7 N8 C17 -177.8(3)
C24 N9 N10 N11 -0.1(3)
N9 N10 N11 N12 0.2(3)
N10 N11 N12 C24 -0.3(3)
N10 N11 N12 C25 -176.2(2)
C6 C1 C2 C3 0.0(4)
C7 C1 C2 C3 177.2(2)
C1 C2 C3 C4 -0.5(4)
C1 C2 C3 C23 -179.4(2)
C2 C3 C4 C5 0.3(4)
C23 C3 C4 C5 179.2(2)
C3 C4 C5 C6 0.5(4)
C3 C4 C5 C15 -178.7(2)
C2 C1 C6 C5 0.8(4)
C7 C1 C6 C5 -176.3(2)
C4 C5 C6 C1 -1.1(4)
C15 C5 C6 C1 178.1(2)
C6 C1 C7 S1 89.2(3)
C2 C1 C7 S1 -88.0(2)
C8 S1 C7 C1 147.64(19)
N2 N1 C8 N4 0.0(3)
N2 N1 C8 S1 -180.0(2)
N3 N4 C8 N1 0.3(3)
C9 N4 C8 N1 179.1(2)
N3 N4 C8 S1 -179.73(18)
C9 N4 C8 S1 -1.0(4)
C7 S1 C8 N1 1.9(3)
C7 S1 C8 N4 -178.1(2)
C8 N4 C9 C10 49.9(4)
N3 N4 C9 C10 -131.4(3)
C8 N4 C9 C14 -129.8(3)
N3 N4 C9 C14 48.8(3)
C14 C9 C10 C11 1.3(4)
N4 C9 C10 C11 -178.4(2)
C9 C10 C11 C12 -1.1(4)
C10 C11 C12 C13 0.0(4)
C11 C12 C13 C14 0.9(5)
C10 C9 C14 C13 -0.3(4)
N4 C9 C14 C13 179.4(2)
C12 C13 C14 C9 -0.8(4)
C4 C5 C15 S2 106.8(2)
C6 C5 C15 S2 -72.3(3)
C16 S2 C15 C5 102.0(2)
N6 N5 C16 N8 -0.2(3)
N6 N5 C16 S2 177.9(2)
N7 N8 C16 N5 0.1(3)
C17 N8 C16 N5 177.6(3)
N7 N8 C16 S2 -178.1(2)
C17 N8 C16 S2 -0.6(4)
C15 S2 C16 N5 -0.5(3)
C15 S2 C16 N8 177.4(2)
C16 N8 C17 C18 56.4(4)
N7 N8 C17 C18 -126.4(3)
C16 N8 C17 C22 -124.6(3)
N7 N8 C17 C22 52.6(4)
C22 C17 C18 C19 0.8(5)
N8 C17 C18 C19 179.8(3)
C17 C18 C19 C20 -1.5(6)
C18 C19 C20 C21 1.3(6)
C19 C20 C21 C22 -0.6(5)
C20 C21 C22 C17 -0.1(5)
C18 C17 C22 C21 -0.1(5)
N8 C17 C22 C21 -179.0(3)
C2 C3 C23 S3 93.3(3)
C4 C3 C23 S3 -85.5(3)
C24 S3 C23 C3 -179.05(19)
N10 N9 C24 N12 -0.1(3)
N10 N9 C24 S3 178.6(2)
N11 N12 C24 N9 0.2(3)
C25 N12 C24 N9 175.3(2)
N11 N12 C24 S3 -178.48(19)
C25 N12 C24 S3 -3.3(4)
C23 S3 C24 N9 1.1(3)
C23 S3 C24 N12 179.6(2)
C24 N12 C25 C26 -140.5(3)
N11 N12 C25 C26 34.1(4)
C24 N12 C25 C30 40.5(4)
N11 N12 C25 C30 -144.8(2)
C30 C25 C26 C27 0.3(5)
N12 C25 C26 C27 -178.6(3)
C25 C26 C27 C28 -0.1(5)
C26 C27 C28 C29 -0.4(6)
C27 C28 C29 C30 0.6(5)
C28 C29 C30 C25 -0.4(5)
C26 C25 C30 C29 -0.1(4)
N12 C25 C30 C29 178.8(2)

loop_
_cod_related_entry_id
_cod_related_entry_database
_cod_related_entry_code
1 ChemSpider 21126463
